data_7202761
loop_
_publ_author_name
'Ghoreishi Amiri, Maryam'
'Mahmoudi, Ghodrat'
'Morsali, Ali'
'Hunter, Allen D.'
'Zeller, Matthias'

_publ_section_title
;
 Zinc(ii) nitrite coordination polymers based on rigid and flexible
 organic nitrogen donor ligands
;
_journal_issue 8
_journal_name_full CrystEngComm
_journal_page_first 686
_journal_paper_doi 10.1039/b701711a
_journal_volume 9
_journal_year 2007
_chemical_formula_sum 'C13 H14 N4 O4 Zn'
_chemical_formula_weight 355.67
_chemical_name_systematic
;

?

;
_space_group_IT_number 19
_symmetry_cell_setting orthorhombic
_symmetry_space_group_name_Hall 'P 2ac 2ab'
_symmetry_space_group_name_H-M 'P 21 21 21'
_atom_sites_solution_hydrogens geom
_atom_sites_solution_primary direct
_atom_sites_solution_secondary difmap
_audit_creation_method SHELXL-97
_cell_angle_alpha 90.00
_cell_angle_beta 90.00
_cell_angle_gamma 90.00
_cell_formula_units_Z 8
_cell_length_a 10.3273(8)
_cell_length_b 15.0682(12)
_cell_length_c 19.0674(15)
_cell_measurement_reflns_used 8206
_cell_measurement_temperature 100(2)
_cell_measurement_theta_max 30.52
_cell_measurement_theta_min 2.24
_cell_volume 2967.2(4)
_computing_cell_refinement 'SAINT+ 6.45 (Bruker, 2003)'
_computing_data_collection 'SMART 5.630 (Bruker, 1997-2002)'
_computing_data_reduction 'SAINT+ 6.45'
_computing_molecular_graphics 'SHELXTL 6.14'
_computing_publication_material 'SHELXTL 6.14'
_computing_structure_refinement 'SHELXTL 6.14'
_computing_structure_solution 'SHELXTL 6.14 (Bruker, 2000-2003)'
_diffrn_ambient_temperature 100(2)
_diffrn_measured_fraction_theta_full 1.000
_diffrn_measured_fraction_theta_max 1.000
_diffrn_measurement_device_type 'Bruker AXS SMART APEX CCD diffractometer'
_diffrn_measurement_method '\w scans'
_diffrn_radiation_monochromator graphite
_diffrn_radiation_source 'fine-focus sealed tube'
_diffrn_radiation_type MoK\a
_diffrn_radiation_wavelength 0.71073
_diffrn_reflns_av_R_equivalents 0.0296
_diffrn_reflns_av_sigmaI/netI 0.0239
_diffrn_reflns_limit_h_max 13
_diffrn_reflns_limit_h_min -13
_diffrn_reflns_limit_k_max 19
_diffrn_reflns_limit_k_min -20
_diffrn_reflns_limit_l_max 25
_diffrn_reflns_limit_l_min -25
_diffrn_reflns_number 31184
_diffrn_reflns_theta_full 28.28
_diffrn_reflns_theta_max 28.28
_diffrn_reflns_theta_min 1.72
_diffrn_standards_decay_% 0
_diffrn_standards_number 0
_exptl_absorpt_coefficient_mu 1.679
_exptl_absorpt_correction_T_max 0.511
_exptl_absorpt_correction_T_min 0.390
_exptl_absorpt_correction_type multi-scan
_exptl_absorpt_process_details 'SADABS in SAINT+ (Bruker, 2003)'
_exptl_crystal_colour colourless
_exptl_crystal_density_diffrn 1.592
_exptl_crystal_density_method 'not measured'
_exptl_crystal_description block
_exptl_crystal_F_000 1456
_exptl_crystal_size_max 0.57
_exptl_crystal_size_mid 0.55
_exptl_crystal_size_min 0.40
_refine_diff_density_max 0.795
_refine_diff_density_min -0.267
_refine_diff_density_rms 0.070
_refine_ls_abs_structure_details 'Flack H D (1983), Acta Cryst. A39, 876-881, 3256 Friedel pairs'
_refine_ls_abs_structure_Flack 0.377(6)
_refine_ls_extinction_method none
_refine_ls_goodness_of_fit_ref 1.056
_refine_ls_hydrogen_treatment constr
_refine_ls_matrix_type full
_refine_ls_number_parameters 398
_refine_ls_number_reflns 7376
_refine_ls_number_restraints 0
_refine_ls_restrained_S_all 1.056
_refine_ls_R_factor_all 0.0261
_refine_ls_R_factor_gt 0.0246
_refine_ls_shift/su_max 0.002
_refine_ls_shift/su_mean 0.000
_refine_ls_structure_factor_coef Fsqd
_refine_ls_weighting_details 'calc w=1/[\s^2^(Fo^2^)+(0.0384P)^2^+0.3930P] where P=(Fo^2^+2Fc^2^)/3'
_refine_ls_weighting_scheme calc
_refine_ls_wR_factor_gt 0.0613
_refine_ls_wR_factor_ref 0.0622
_reflns_number_gt 7075
_reflns_number_total 7376
_reflns_threshold_expression >I>2\s(I)
_cod_data_source_file b701711a.txt
_cod_data_source_block 06mz297m
_cod_depositor_comments
;
The following automatic conversions were performed:
'_symmetry_cell_setting' value 'Orthorhombic' changed to 'orthorhombic'
according to '/home/saulius/struct/CIF-dictionaries/cif_core.dic'
dictionary named 'cif_core.dic' version 2.4.1 from 2010-06-29.

Automatic conversion script
Id: cif_fix_enum 1527 2010-12-29 10:47:43Z saulius 
;
_cod_original_sg_symbol_H-M P2(1)2(1)2(1)
_cod_database_code 7202761

loop_
_symmetry_equiv_pos_as_xyz
'x, y, z'
'-x+1/2, -y, z+1/2'
'-x, y+1/2, -z+1/2'
'x+1/2, -y+1/2, -z'

loop_
_atom_site_label
_atom_site_type_symbol
_atom_site_fract_x
_atom_site_fract_y
_atom_site_fract_z
_atom_site_U_iso_or_equiv
_atom_site_adp_type
_atom_site_occupancy
_atom_site_symmetry_multiplicity
_atom_site_calc_flag
_atom_site_refinement_flags
_atom_site_disorder_assembly
_atom_site_disorder_group
C1 C 0.77459(17) 0.73604(12) 0.83861(9) 0.0201(3) Uani 1 1 d . . .
H1 H 0.7391 0.7916 0.8250 0.024 Uiso 1 1 calc R . .
C2 C 0.88727(17) 0.70790(12) 0.80696(8) 0.0195(3) Uani 1 1 d . . .
H2 H 0.9281 0.7440 0.7726 0.023 Uiso 1 1 calc R . .
C3 C 0.94155(16) 0.62610(11) 0.82547(8) 0.0170(3) Uani 1 1 d . . .
C4 C 0.87516(17) 0.57627(12) 0.87507(9) 0.0209(3) Uani 1 1 d . . .
H4 H 0.9069 0.5196 0.8884 0.025 Uiso 1 1 calc R . .
C5 C 0.76307(17) 0.60884(12) 0.90510(9) 0.0211(3) Uani 1 1 d . . .
H5 H 0.7199 0.5737 0.9393 0.025 Uiso 1 1 calc R . .
C6 C 1.06834(16) 0.59742(12) 0.79355(8) 0.0198(3) Uani 1 1 d . . .
H6A H 1.1110 0.5548 0.8256 0.024 Uiso 1 1 calc R . .
H6B H 1.1255 0.6499 0.7891 0.024 Uiso 1 1 calc R . .
C7 C 1.05327(18) 0.55379(11) 0.72074(8) 0.0207(3) Uani 1 1 d . . .
H7A H 0.9975 0.5918 0.6911 0.025 Uiso 1 1 calc R . .
H7B H 1.1393 0.5500 0.6981 0.025 Uiso 1 1 calc R . .
C8 C 0.99435(18) 0.46086(12) 0.72458(9) 0.0209(3) Uani 1 1 d . . .
H8A H 1.0481 0.4241 0.7563 0.025 Uiso 1 1 calc R . .
H8B H 0.9070 0.4654 0.7457 0.025 Uiso 1 1 calc R . .
C9 C 1.06662(16) 0.37247(12) 0.54191(9) 0.0201(3) Uani 1 1 d . . .
H9 H 1.1336 0.3773 0.5080 0.024 Uiso 1 1 calc R . .
C10 C 1.07876(16) 0.41931(12) 0.60382(9) 0.0202(3) Uani 1 1 d . . .
H10 H 1.1527 0.4555 0.6116 0.024 Uiso 1 1 calc R . .
C11 C 0.98273(17) 0.41361(11) 0.65488(9) 0.0193(3) Uani 1 1 d . . .
C12 C 0.87740(17) 0.35839(12) 0.64007(9) 0.0211(3) Uani 1 1 d . . .
H12 H 0.8099 0.3517 0.6735 0.025 Uiso 1 1 calc R . .
C13 C 0.87118(17) 0.31365(12) 0.57708(9) 0.0210(3) Uani 1 1 d . . .
H13 H 0.7985 0.2766 0.5682 0.025 Uiso 1 1 calc R . .
C14 C 0.47073(17) 0.67581(12) 0.58050(9) 0.0221(3) Uani 1 1 d . . .
H14 H 0.3995 0.7128 0.5687 0.027 Uiso 1 1 calc R . .
C15 C 0.47509(17) 0.63911(13) 0.64635(9) 0.0237(4) Uani 1 1 d . . .
H15 H 0.4080 0.6509 0.6792 0.028 Uiso 1 1 calc R . .
C16 C 0.57889(16) 0.58431(12) 0.66484(9) 0.0201(3) Uani 1 1 d . . .
C17 C 0.67418(16) 0.57002(12) 0.61471(9) 0.0205(3) Uani 1 1 d . . .
H17 H 0.7466 0.5335 0.6253 0.025 Uiso 1 1 calc R . .
C18 C 0.66316(16) 0.60921(12) 0.54928(9) 0.0209(3) Uani 1 1 d . . .
H18 H 0.7290 0.5986 0.5155 0.025 Uiso 1 1 calc R . .
C19 C 0.58881(17) 0.54256(13) 0.73696(9) 0.0244(4) Uani 1 1 d . . .
H19A H 0.6088 0.5896 0.7716 0.029 Uiso 1 1 calc R . .
H19B H 0.6618 0.5000 0.7370 0.029 Uiso 1 1 calc R . .
C20 C 0.46622(17) 0.49422(12) 0.76010(9) 0.0215(3) Uani 1 1 d . . .
H20A H 0.4449 0.4473 0.7256 0.026 Uiso 1 1 calc R . .
H20B H 0.3931 0.5366 0.7615 0.026 Uiso 1 1 calc R . .
C21 C 0.48426(17) 0.45237(14) 0.83279(10) 0.0268(4) Uani 1 1 d . . .
H21A H 0.5521 0.4060 0.8303 0.032 Uiso 1 1 calc R . .
H21B H 0.5133 0.4984 0.8664 0.032 Uiso 1 1 calc R . .
C22 C 0.16321(16) 0.41922(11) 0.92530(9) 0.0194(3) Uani 1 1 d . . .
H22 H 0.1090 0.4514 0.9565 0.023 Uiso 1 1 calc R . .
C23 C 0.27810(17) 0.45790(12) 0.90340(9) 0.0217(3) Uani 1 1 d . . .
H23 H 0.3009 0.5157 0.9191 0.026 Uiso 1 1 calc R . .
C24 C 0.35981(17) 0.41185(12) 0.85835(9) 0.0207(3) Uani 1 1 d . . .
C25 C 0.32055(17) 0.32779(13) 0.83679(9) 0.0217(3) Uani 1 1 d . . .
H25 H 0.3735 0.2940 0.8060 0.026 Uiso 1 1 calc R . .
C26 C 0.20421(17) 0.29366(11) 0.86029(8) 0.0196(3) Uani 1 1 d . . .
H26 H 0.1786 0.2364 0.8448 0.024 Uiso 1 1 calc R . .
N1 N 0.52510(16) 0.91113(11) 0.96494(9) 0.0284(3) Uani 1 1 d . . .
N2 N 0.39486(16) 0.71371(12) 0.82150(8) 0.0259(3) Uani 1 1 d . . .
N3 N 0.71243(14) 0.68823(10) 0.88794(7) 0.0182(3) Uani 1 1 d . . .
N4 N 0.96406(14) 0.32024(9) 0.52748(7) 0.0186(3) Uani 1 1 d . . .
N5 N 0.56805(17) 0.88580(11) 0.46360(9) 0.0289(4) Uani 1 1 d . . .
N6 N 0.69471(15) 0.67602(12) 0.32584(8) 0.0251(3) Uani 1 1 d . . .
N7 N 0.56325(14) 0.66159(10) 0.53170(7) 0.0196(3) Uani 1 1 d . . .
N8 N 0.12538(14) 0.33831(10) 0.90432(7) 0.0172(3) Uani 1 1 d . . .
O1 O 0.62740(13) 0.86666(10) 0.95403(8) 0.0300(3) Uani 1 1 d . . .
O2 O 0.42535(13) 0.86617(10) 0.95792(8) 0.0304(3) Uani 1 1 d . . .
O3 O 0.47887(14) 0.77111(9) 0.81297(7) 0.0283(3) Uani 1 1 d . . .
O4 O 0.39640(13) 0.67911(9) 0.88316(7) 0.0239(3) Uani 1 1 d . . .
O5 O 0.46418(14) 0.84436(9) 0.45353(7) 0.0297(3) Uani 1 1 d . . .
O6 O 0.66587(14) 0.83763(10) 0.45617(8) 0.0319(3) Uani 1 1 d . . .
O7 O 0.69925(13) 0.64551(9) 0.38832(7) 0.0263(3) Uani 1 1 d . . .
O8 O 0.60732(13) 0.73220(9) 0.31804(7) 0.0267(3) Uani 1 1 d . . .
Zn1 Zn 0.547666(18) 0.742831(12) 0.932072(10) 0.01825(5) Uani 1 1 d . . .
Zn2 Zn 0.548099(18) 0.718171(12) 0.434309(9) 0.01728(5) Uani 1 1 d . . .

loop_
_atom_site_aniso_label
_atom_site_aniso_U_11
_atom_site_aniso_U_22
_atom_site_aniso_U_33
_atom_site_aniso_U_23
_atom_site_aniso_U_13
_atom_site_aniso_U_12
C1 0.0229(8) 0.0180(8) 0.0195(8) -0.0002(6) -0.0006(6) -0.0012(6)
C2 0.0231(8) 0.0192(8) 0.0163(8) 0.0001(6) 0.0015(6) -0.0022(7)
C3 0.0185(7) 0.0196(7) 0.0130(7) -0.0044(6) -0.0017(6) -0.0016(7)
C4 0.0247(8) 0.0197(8) 0.0182(8) 0.0017(6) -0.0027(6) 0.0020(7)
C5 0.0244(8) 0.0226(8) 0.0163(8) 0.0023(6) -0.0008(6) -0.0020(7)
C6 0.0175(8) 0.0226(8) 0.0194(8) -0.0021(6) 0.0009(6) 0.0015(6)
C7 0.0241(8) 0.0202(8) 0.0179(7) -0.0013(6) 0.0034(7) 0.0003(7)
C8 0.0258(8) 0.0196(8) 0.0171(7) 0.0000(6) 0.0022(6) 0.0011(7)
C9 0.0188(8) 0.0222(8) 0.0193(7) 0.0013(6) 0.0023(6) -0.0007(6)
C10 0.0204(8) 0.0196(8) 0.0206(8) 0.0001(6) -0.0001(6) -0.0016(6)
C11 0.0233(8) 0.0155(7) 0.0190(8) 0.0014(6) -0.0010(6) 0.0030(6)
C12 0.0189(8) 0.0243(8) 0.0200(8) 0.0019(7) 0.0027(6) 0.0023(7)
C13 0.0183(7) 0.0228(8) 0.0220(8) 0.0011(7) 0.0011(6) -0.0005(6)
C14 0.0194(8) 0.0255(8) 0.0214(8) 0.0023(6) -0.0010(6) 0.0011(7)
C15 0.0202(8) 0.0307(9) 0.0202(8) 0.0013(7) 0.0024(6) -0.0006(7)
C16 0.0200(8) 0.0223(8) 0.0179(8) 0.0023(6) -0.0015(6) -0.0055(6)
C17 0.0197(8) 0.0206(8) 0.0213(8) 0.0013(6) -0.0020(6) 0.0004(6)
C18 0.0206(8) 0.0241(8) 0.0181(8) 0.0004(6) 0.0013(6) 0.0003(7)
C19 0.0212(8) 0.0311(9) 0.0211(8) 0.0073(7) -0.0016(6) -0.0042(7)
C20 0.0206(8) 0.0249(8) 0.0190(8) 0.0053(6) -0.0011(6) -0.0045(7)
C21 0.0211(9) 0.0342(10) 0.0252(9) 0.0120(8) -0.0026(7) -0.0049(7)
C22 0.0235(8) 0.0194(8) 0.0152(7) 0.0005(6) -0.0011(6) 0.0015(6)
C23 0.0254(8) 0.0187(8) 0.0210(8) 0.0025(7) -0.0039(7) -0.0028(7)
C24 0.0200(8) 0.0273(9) 0.0149(7) 0.0087(7) -0.0028(6) -0.0011(7)
C25 0.0221(8) 0.0249(9) 0.0181(8) 0.0034(7) 0.0026(6) 0.0049(7)
C26 0.0249(8) 0.0181(7) 0.0158(7) 0.0006(6) -0.0011(6) 0.0017(7)
N1 0.0260(8) 0.0260(8) 0.0332(8) -0.0056(7) 0.0009(6) 0.0007(6)
N2 0.0241(8) 0.0319(8) 0.0216(7) -0.0010(6) -0.0007(6) 0.0037(7)
N3 0.0189(7) 0.0198(7) 0.0159(6) -0.0015(5) -0.0010(5) -0.0011(5)
N4 0.0188(7) 0.0198(6) 0.0171(6) 0.0008(5) -0.0010(5) 0.0004(6)
N5 0.0388(10) 0.0212(7) 0.0267(8) -0.0003(6) -0.0060(7) -0.0028(7)
N6 0.0265(8) 0.0302(8) 0.0184(7) -0.0007(6) 0.0013(6) -0.0028(7)
N7 0.0197(7) 0.0218(7) 0.0173(6) 0.0000(5) -0.0012(5) -0.0017(6)
N8 0.0194(7) 0.0186(7) 0.0136(6) 0.0021(5) -0.0011(5) 0.0008(5)
O1 0.0244(7) 0.0255(7) 0.0400(8) -0.0015(6) 0.0035(6) 0.0001(5)
O2 0.0225(7) 0.0332(7) 0.0354(7) -0.0077(6) 0.0000(5) -0.0007(6)
O3 0.0259(7) 0.0336(8) 0.0253(7) 0.0063(6) 0.0011(5) 0.0007(5)
O4 0.0245(6) 0.0271(7) 0.0200(6) 0.0013(5) -0.0011(5) -0.0015(5)
O5 0.0291(7) 0.0247(6) 0.0353(7) -0.0008(5) -0.0069(6) 0.0008(6)
O6 0.0268(7) 0.0337(8) 0.0353(8) -0.0062(6) -0.0004(6) -0.0057(6)
O7 0.0292(7) 0.0296(7) 0.0200(6) 0.0025(5) 0.0002(5) 0.0047(6)
O8 0.0258(7) 0.0308(7) 0.0234(6) 0.0032(6) -0.0018(5) 0.0007(5)
Zn1 0.01822(9) 0.01965(9) 0.01688(9) -0.00054(7) 0.00124(8) -0.00024(7)
Zn2 0.01820(9) 0.01855(9) 0.01510(9) 0.00009(7) -0.00090(8) -0.00131(7)

loop_
_atom_type_symbol
_atom_type_description
_atom_type_scat_dispersion_real
_atom_type_scat_dispersion_imag
_atom_type_scat_source
C C 0.0033 0.0016 'International Tables Vol C Tables 4.2.6.8 and 6.1.1.4'
H H 0.0000 0.0000 'International Tables Vol C Tables 4.2.6.8 and 6.1.1.4'
N N 0.0061 0.0033 'International Tables Vol C Tables 4.2.6.8 and 6.1.1.4'
O O 0.0106 0.0060 'International Tables Vol C Tables 4.2.6.8 and 6.1.1.4'
Zn Zn 0.2839 1.4301 'International Tables Vol C Tables 4.2.6.8 and 6.1.1.4'

loop_
_geom_angle_atom_site_label_1
_geom_angle_atom_site_label_2
_geom_angle_atom_site_label_3
_geom_angle
_geom_angle_site_symmetry_1
_geom_angle_site_symmetry_3
_geom_angle_publ_flag
N3 C1 C2 122.92(16) . . ?
N3 C1 H1 118.5 . . ?
C2 C1 H1 118.5 . . ?
C1 C2 C3 119.94(16) . . ?
C1 C2 H2 120.0 . . ?
C3 C2 H2 120.0 . . ?
C4 C3 C2 116.77(16) . . ?
C4 C3 C6 123.29(15) . . ?
C2 C3 C6 119.91(15) . . ?
C5 C4 C3 120.25(16) . . ?
C5 C4 H4 119.9 . . ?
C3 C4 H4 119.9 . . ?
N3 C5 C4 122.73(16) . . ?
N3 C5 H5 118.6 . . ?
C4 C5 H5 118.6 . . ?
C3 C6 C7 113.43(14) . . ?
C3 C6 H6A 108.9 . . ?
C7 C6 H6A 108.9 . . ?
C3 C6 H6B 108.9 . . ?
C7 C6 H6B 108.9 . . ?
H6A C6 H6B 107.7 . . ?
C8 C7 C6 112.78(14) . . ?
C8 C7 H7A 109.0 . . ?
C6 C7 H7A 109.0 . . ?
C8 C7 H7B 109.0 . . ?
C6 C7 H7B 109.0 . . ?
H7A C7 H7B 107.8 . . ?
C11 C8 C7 114.88(14) . . ?
C11 C8 H8A 108.5 . . ?
C7 C8 H8A 108.5 . . ?
C11 C8 H8B 108.5 . . ?
C7 C8 H8B 108.5 . . ?
H8A C8 H8B 107.5 . . ?
N4 C9 C10 122.97(15) . . ?
N4 C9 H9 118.5 . . ?
C10 C9 H9 118.5 . . ?
C9 C10 C11 120.09(16) . . ?
C9 C10 H10 120.0 . . ?
C11 C10 H10 120.0 . . ?
C10 C11 C12 116.72(16) . . ?
C10 C11 C8 121.93(15) . . ?
C12 C11 C8 121.28(15) . . ?
C13 C12 C11 120.20(16) . . ?
C13 C12 H12 119.9 . . ?
C11 C12 H12 119.9 . . ?
N4 C13 C12 122.75(16) . . ?
N4 C13 H13 118.6 . . ?
C12 C13 H13 118.6 . . ?
N7 C14 C15 122.88(16) . . ?
N7 C14 H14 118.6 . . ?
C15 C14 H14 118.6 . . ?
C14 C15 C16 119.58(16) . . ?
C14 C15 H15 120.2 . . ?
C16 C15 H15 120.2 . . ?
C17 C16 C15 117.48(16) . . ?
C17 C16 C19 120.81(16) . . ?
C15 C16 C19 121.71(15) . . ?
C18 C17 C16 119.71(16) . . ?
C18 C17 H17 120.1 . . ?
C16 C17 H17 120.1 . . ?
N7 C18 C17 122.63(16) . . ?
N7 C18 H18 118.7 . . ?
C17 C18 H18 118.7 . . ?
C16 C19 C20 113.85(14) . . ?
C16 C19 H19A 108.8 . . ?
C20 C19 H19A 108.8 . . ?
C16 C19 H19B 108.8 . . ?
C20 C19 H19B 108.8 . . ?
H19A C19 H19B 107.7 . . ?
C19 C20 C21 110.90(14) . . ?
C19 C20 H20A 109.5 . . ?
C21 C20 H20A 109.5 . . ?
C19 C20 H20B 109.5 . . ?
C21 C20 H20B 109.5 . . ?
H20A C20 H20B 108.0 . . ?
C24 C21 C20 110.85(14) . . ?
C24 C21 H21A 109.5 . . ?
C20 C21 H21A 109.5 . . ?
C24 C21 H21B 109.5 . . ?
C20 C21 H21B 109.5 . . ?
H21A C21 H21B 108.1 . . ?
N8 C22 C23 122.79(16) . . ?
N8 C22 H22 118.6 . . ?
C23 C22 H22 118.6 . . ?
C22 C23 C24 119.74(16) . . ?
C22 C23 H23 120.1 . . ?
C24 C23 H23 120.1 . . ?
C23 C24 C25 117.38(16) . . ?
C23 C24 C21 121.10(17) . . ?
C25 C24 C21 121.50(17) . . ?
C26 C25 C24 119.75(17) . . ?
C26 C25 H25 120.1 . . ?
C24 C25 H25 120.1 . . ?
N8 C26 C25 122.75(16) . . ?
N8 C26 H26 118.6 . . ?
C25 C26 H26 118.6 . . ?
O2 N1 O1 112.68(15) . . ?
O3 N2 O4 113.29(15) . . ?
C5 N3 C1 117.37(15) . . ?
C5 N3 Zn1 125.04(12) . . ?
C1 N3 Zn1 117.59(12) . . ?
C9 N4 C13 117.26(14) . . ?
C9 N4 Zn1 119.79(11) . 2_664 ?
C13 N4 Zn1 122.94(12) . 2_664 ?
O6 N5 O5 112.56(15) . . ?
O8 N6 O7 112.47(15) . . ?
C18 N7 C14 117.72(14) . . ?
C18 N7 Zn2 122.00(11) . . ?
C14 N7 Zn2 120.28(12) . . ?
C22 N8 C26 117.59(15) . . ?
C22 N8 Zn2 123.02(12) . 2_565 ?
C26 N8 Zn2 119.37(12) . 2_565 ?
N1 O1 Zn1 100.20(11) . . ?
N1 O2 Zn1 90.48(10) . . ?
N2 O3 Zn1 87.67(10) . . ?
N2 O4 Zn1 103.57(11) . . ?
N5 O5 Zn2 97.07(11) . . ?
N5 O6 Zn2 92.83(11) . . ?
N6 O7 Zn2 100.06(11) . . ?
N6 O8 Zn2 90.86(10) . . ?
N4 Zn1 O4 98.09(6) 2_665 . ?
N4 Zn1 N3 102.97(6) 2_665 . ?
O4 Zn1 N3 104.75(5) . . ?
N4 Zn1 O1 105.05(6) 2_665 . ?
O4 Zn1 O1 144.08(6) . . ?
N3 Zn1 O1 96.48(6) . . ?
N4 Zn1 O2 98.71(6) 2_665 . ?
O4 Zn1 O2 93.28(5) . . ?
N3 Zn1 O2 149.32(6) . . ?
O1 Zn1 O2 56.64(5) . . ?
N4 Zn1 O3 153.56(5) 2_665 . ?
O4 Zn1 O3 55.47(5) . . ?
N3 Zn1 O3 85.97(5) . . ?
O1 Zn1 O3 98.47(5) . . ?
O2 Zn1 O3 84.12(5) . . ?
N7 Zn2 N8 98.38(6) . 2_564 ?
N7 Zn2 O7 96.02(5) . . ?
N8 Zn2 O7 108.35(6) 2_564 . ?
N7 Zn2 O5 104.33(6) . . ?
N8 Zn2 O5 93.60(6) 2_564 . ?
O7 Zn2 O5 147.52(6) . . ?
N7 Zn2 O6 97.23(6) . . ?
N8 Zn2 O6 149.87(6) 2_564 . ?
O7 Zn2 O6 95.41(6) . . ?
O5 Zn2 O6 57.50(6) . . ?
N7 Zn2 O8 152.59(5) . . ?
N8 Zn2 O8 90.10(5) 2_564 . ?
O7 Zn2 O8 56.61(5) . . ?
O5 Zn2 O8 101.07(5) . . ?
O6 Zn2 O8 87.75(5) . . ?

loop_
_geom_bond_atom_site_label_1
_geom_bond_atom_site_label_2
_geom_bond_distance
_geom_bond_site_symmetry_2
_geom_bond_publ_flag
C1 N3 1.348(2) . ?
C1 C2 1.378(2) . ?
C1 H1 0.9500 . ?
C2 C3 1.399(2) . ?
C2 H2 0.9500 . ?
C3 C4 1.389(2) . ?
C3 C6 1.507(2) . ?
C4 C5 1.382(2) . ?
C4 H4 0.9500 . ?
C5 N3 1.346(2) . ?
C5 H5 0.9500 . ?
C6 C7 1.544(2) . ?
C6 H6A 0.9900 . ?
C6 H6B 0.9900 . ?
C7 C8 1.529(2) . ?
C7 H7A 0.9900 . ?
C7 H7B 0.9900 . ?
C8 C11 1.512(2) . ?
C8 H8A 0.9900 . ?
C8 H8B 0.9900 . ?
C9 N4 1.348(2) . ?
C9 C10 1.381(2) . ?
C9 H9 0.9500 . ?
C10 C11 1.392(2) . ?
C10 H10 0.9500 . ?
C11 C12 1.398(2) . ?
C12 C13 1.379(2) . ?
C12 H12 0.9500 . ?
C13 N4 1.351(2) . ?
C13 H13 0.9500 . ?
C14 N7 1.351(2) . ?
C14 C15 1.373(2) . ?
C14 H14 0.9500 . ?
C15 C16 1.398(2) . ?
C15 H15 0.9500 . ?
C16 C17 1.389(2) . ?
C16 C19 1.516(2) . ?
C17 C18 1.385(2) . ?
C17 H17 0.9500 . ?
C18 N7 1.342(2) . ?
C18 H18 0.9500 . ?
C19 C20 1.526(2) . ?
C19 H19A 0.9900 . ?
C19 H19B 0.9900 . ?
C20 C21 1.534(2) . ?
C20 H20A 0.9900 . ?
C20 H20B 0.9900 . ?
C21 C24 1.504(2) . ?
C21 H21A 0.9900 . ?
C21 H21B 0.9900 . ?
C22 N8 1.341(2) . ?
C22 C23 1.386(2) . ?
C22 H22 0.9500 . ?
C23 C24 1.390(3) . ?
C23 H23 0.9500 . ?
C24 C25 1.392(3) . ?
C25 C26 1.382(2) . ?
C25 H25 0.9500 . ?
C26 N8 1.349(2) . ?
C26 H26 0.9500 . ?
N1 O2 1.240(2) . ?
N1 O1 1.268(2) . ?
N2 O3 1.236(2) . ?
N2 O4 1.286(2) . ?
N3 Zn1 2.0689(15) . ?
N4 Zn1 2.0560(14) 2_664 ?
N5 O6 1.252(2) . ?
N5 O5 1.256(2) . ?
N6 O8 1.246(2) . ?
N6 O7 1.278(2) . ?
N7 Zn2 2.0494(14) . ?
N8 Zn2 2.0642(15) 2_565 ?
O1 Zn1 2.0820(15) . ?
O2 Zn1 2.3006(15) . ?
O3 Zn1 2.4173(13) . ?
O4 Zn1 2.0572(13) . ?
O5 Zn2 2.1216(14) . ?
O6 Zn2 2.2120(15) . ?
O7 Zn2 2.0987(13) . ?
O8 Zn2 2.3095(13) . ?
Zn1 N4 2.0560(14) 2_665 ?
Zn2 N8 2.0642(15) 2_564 ?

loop_
_geom_torsion_atom_site_label_1
_geom_torsion_atom_site_label_2
_geom_torsion_atom_site_label_3
_geom_torsion_atom_site_label_4
_geom_torsion
_geom_torsion_site_symmetry_1
_geom_torsion_site_symmetry_2
_geom_torsion_site_symmetry_3
_geom_torsion_site_symmetry_4
_geom_torsion_publ_flag
N3 C1 C2 C3 0.4(3) . . . . ?
C1 C2 C3 C4 1.2(2) . . . . ?
C1 C2 C3 C6 -176.91(15) . . . . ?
C2 C3 C4 C5 -1.7(2) . . . . ?
C6 C3 C4 C5 176.34(15) . . . . ?
C3 C4 C5 N3 0.7(3) . . . . ?
C4 C3 C6 C7 98.55(19) . . . . ?
C2 C3 C6 C7 -83.48(19) . . . . ?
C3 C6 C7 C8 -72.35(19) . . . . ?
C6 C7 C8 C11 -177.53(15) . . . . ?
N4 C9 C10 C11 0.2(3) . . . . ?
C9 C10 C11 C12 0.6(3) . . . . ?
C9 C10 C11 C8 177.58(16) . . . . ?
C7 C8 C11 C10 39.3(2) . . . . ?
C7 C8 C11 C12 -143.93(17) . . . . ?
C10 C11 C12 C13 -0.8(3) . . . . ?
C8 C11 C12 C13 -177.79(16) . . . . ?
C11 C12 C13 N4 0.2(3) . . . . ?
N7 C14 C15 C16 -0.1(3) . . . . ?
C14 C15 C16 C17 0.3(3) . . . . ?
C14 C15 C16 C19 179.64(17) . . . . ?
C15 C16 C17 C18 -0.4(3) . . . . ?
C19 C16 C17 C18 -179.74(16) . . . . ?
C16 C17 C18 N7 0.3(3) . . . . ?
C17 C16 C19 C20 -130.10(18) . . . . ?
C15 C16 C19 C20 50.6(2) . . . . ?
C16 C19 C20 C21 178.98(16) . . . . ?
C19 C20 C21 C24 174.89(16) . . . . ?
N8 C22 C23 C24 -0.7(3) . . . . ?
C22 C23 C24 C25 0.5(2) . . . . ?
C22 C23 C24 C21 179.14(15) . . . . ?
C20 C21 C24 C23 -96.9(2) . . . . ?
C20 C21 C24 C25 81.8(2) . . . . ?
C23 C24 C25 C26 0.0(2) . . . . ?
C21 C24 C25 C26 -178.62(15) . . . . ?
C24 C25 C26 N8 -0.4(3) . . . . ?
C4 C5 N3 C1 0.9(2) . . . . ?
C4 C5 N3 Zn1 -178.52(13) . . . . ?
C2 C1 N3 C5 -1.4(3) . . . . ?
C2 C1 N3 Zn1 178.03(13) . . . . ?
C10 C9 N4 C13 -0.9(2) . . . . ?
C10 C9 N4 Zn1 177.65(13) . . . 2_664 ?
C12 C13 N4 C9 0.7(2) . . . . ?
C12 C13 N4 Zn1 -177.80(13) . . . 2_664 ?
C17 C18 N7 C14 0.0(3) . . . . ?
C17 C18 N7 Zn2 -179.52(13) . . . . ?
C15 C14 N7 C18 -0.1(3) . . . . ?
C15 C14 N7 Zn2 179.43(14) . . . . ?
C23 C22 N8 C26 0.3(2) . . . . ?
C23 C22 N8 Zn2 -178.09(12) . . . 2_565 ?
C25 C26 N8 C22 0.2(2) . . . . ?
C25 C26 N8 Zn2 178.70(12) . . . 2_565 ?
O2 N1 O1 Zn1 -0.62(17) . . . . ?
O1 N1 O2 Zn1 0.56(15) . . . . ?
O4 N2 O3 Zn1 0.64(14) . . . . ?
O3 N2 O4 Zn1 -0.77(17) . . . . ?
O6 N5 O5 Zn2 1.83(16) . . . . ?
O5 N5 O6 Zn2 -1.74(15) . . . . ?
O8 N6 O7 Zn2 -0.58(16) . . . . ?
O7 N6 O8 Zn2 0.52(15) . . . . ?
N2 O4 Zn1 N4 -179.72(11) . . . 2_665 ?
N2 O4 Zn1 N3 -73.94(11) . . . . ?
N2 O4 Zn1 O1 50.27(15) . . . . ?
N2 O4 Zn1 O2 80.99(11) . . . . ?
N2 O4 Zn1 O3 0.44(9) . . . . ?
C5 N3 Zn1 N4 23.46(15) . . . 2_665 ?
C1 N3 Zn1 N4 -155.97(12) . . . 2_665 ?
C5 N3 Zn1 O4 -78.65(14) . . . . ?
C1 N3 Zn1 O4 101.91(13) . . . . ?
C5 N3 Zn1 O1 130.57(14) . . . . ?
C1 N3 Zn1 O1 -48.86(13) . . . . ?
C5 N3 Zn1 O2 157.32(13) . . . . ?
C1 N3 Zn1 O2 -22.11(19) . . . . ?
C5 N3 Zn1 O3 -131.35(14) . . . . ?
C1 N3 Zn1 O3 49.22(13) . . . . ?
N1 O1 Zn1 N4 -90.25(12) . . . 2_665 ?
N1 O1 Zn1 O4 38.01(16) . . . . ?
N1 O1 Zn1 N3 164.41(11) . . . . ?
N1 O1 Zn1 O2 0.37(10) . . . . ?
N1 O1 Zn1 O3 77.54(12) . . . . ?
N1 O2 Zn1 N4 101.95(11) . . . 2_665 ?
N1 O2 Zn1 O4 -159.34(11) . . . . ?
N1 O2 Zn1 N3 -32.74(17) . . . . ?
N1 O2 Zn1 O1 -0.37(10) . . . . ?
N1 O2 Zn1 O3 -104.56(11) . . . . ?
N2 O3 Zn1 N4 -0.79(17) . . . 2_665 ?
N2 O3 Zn1 O4 -0.44(10) . . . . ?
N2 O3 Zn1 N3 110.54(11) . . . . ?
N2 O3 Zn1 O1 -153.49(10) . . . . ?
N2 O3 Zn1 O2 -98.54(10) . . . . ?
C18 N7 Zn2 N8 119.80(14) . . . 2_564 ?
C14 N7 Zn2 N8 -59.69(14) . . . 2_564 ?
C18 N7 Zn2 O7 10.20(14) . . . . ?
C14 N7 Zn2 O7 -169.29(13) . . . . ?
C18 N7 Zn2 O5 -144.28(13) . . . . ?
C14 N7 Zn2 O5 36.23(14) . . . . ?
C18 N7 Zn2 O6 -86.05(14) . . . . ?
C14 N7 Zn2 O6 94.46(13) . . . . ?
C18 N7 Zn2 O8 13.1(2) . . . . ?
C14 N7 Zn2 O8 -166.41(12) . . . . ?
N6 O7 Zn2 N7 178.76(11) . . . . ?
N6 O7 Zn2 N8 77.85(11) . . . 2_564 ?
N6 O7 Zn2 O5 -52.26(16) . . . . ?
N6 O7 Zn2 O6 -83.36(11) . . . . ?
N6 O7 Zn2 O8 0.35(10) . . . . ?
N5 O5 Zn2 N7 88.37(11) . . . . ?
N5 O5 Zn2 N8 -172.03(11) . . . 2_564 ?
N5 O5 Zn2 O7 -38.70(16) . . . . ?
N5 O5 Zn2 O6 -1.13(10) . . . . ?
N5 O5 Zn2 O8 -81.23(11) . . . . ?
N5 O6 Zn2 N7 -101.29(11) . . . . ?
N5 O6 Zn2 N8 19.46(17) . . . 2_564 ?
N5 O6 Zn2 O7 161.93(11) . . . . ?
N5 O6 Zn2 O5 1.13(10) . . . . ?
N5 O6 Zn2 O8 105.77(11) . . . . ?
N6 O8 Zn2 N7 -3.78(17) . . . . ?
N6 O8 Zn2 N8 -112.43(11) . . . 2_564 ?
N6 O8 Zn2 O7 -0.35(10) . . . . ?
N6 O8 Zn2 O5 153.88(10) . . . . ?
N6 O8 Zn2 O6 97.63(11) . . . . ?
